data_4346563
loop_
_publ_author_name
'North, Andrea J.'
'Hayne, David J.'
'Schieber, Christine'
'Price, Katherine'
'White, Anthony R.'
'Crouch, Peter J.'
'Rigopoulos, Angela'
'O'Keefe, Graeme J'
'Tochon-Danguy, Henri'
'Scott, Andrew M.'
'White, Jonathan M.'
'Ackermann, Uwe'
'Donnelly, Paul S.'

_publ_section_title
;
 Toward hypoxia-selective rhenium and technetium tricarbonyl complexes.
;
_journal_issue 19
_journal_name_full 'Inorganic chemistry'
_journal_page_first 9594
_journal_page_last 9610
_journal_paper_doi 10.1021/acs.inorgchem.5b01691
_journal_volume 54
_journal_year 2015
_chemical_formula_sum 'C16 H13 Br N3 O4 Re'
_chemical_formula_weight 577.40
_space_group_crystal_system monoclinic
_space_group_IT_number 14
_space_group_name_Hall '-P 2ybc'
_space_group_name_H-M_alt 'P 1 21/c 1'
_atom_sites_solution_hydrogens geom
_audit_creation_method SHELXL-2014
_cell_angle_alpha 90
_cell_angle_beta 92.2410(10)
_cell_angle_gamma 90
_cell_formula_units_Z 4
_cell_length_a 17.3618(2)
_cell_length_b 10.68730(10)
_cell_length_c 9.43020(10)
_cell_measurement_reflns_used 4160
_cell_measurement_temperature 130.0(2)
_cell_measurement_theta_max 72.6493
_cell_measurement_theta_min 4.1309
_cell_volume 1748.44(3)
_computing_cell_refinement
;
CrysAlis RED, Oxford Diffraction Ltd.,
Version 1.171.32.15 (release 10-01-2008 CrysAlis171 .NET)
(compiled Jan 10 2008,16:37:18)
;
_computing_data_collection
;
CrysAlis CCD, Oxford Diffraction Ltd.,
Version 1.171.32.15 (release 10-01-2008 CrysAlis171 .NET)
(compiled Jan 10 2008,16:37:18)
;
_computing_data_reduction
;
CrysAlis RED, Oxford Diffraction Ltd.,
Version 1.171.32.15 (release 10-01-2008 CrysAlis171 .NET)
(compiled Jan 10 2008,16:37:18)
;
_computing_structure_refinement 'SHELXL-2014 (Sheldrick, 2014)'
_diffrn_ambient_temperature 130.0(2)
_diffrn_measured_fraction_theta_full 0.998
_diffrn_measured_fraction_theta_max 0.975
_diffrn_measurement_device_type 'XCalibur CCD diffractometer'
_diffrn_measurement_method 'phi and omega scans'
_diffrn_radiation_monochromator graphite
_diffrn_radiation_source 'Enhance (Cu) X-ray Source'
_diffrn_radiation_type 'Cu K\a'
_diffrn_radiation_wavelength 1.5418
_diffrn_reflns_av_R_equivalents 0.0306
_diffrn_reflns_av_unetI/netI 0.0360
_diffrn_reflns_Laue_measured_fraction_full 0.998
_diffrn_reflns_Laue_measured_fraction_max 0.975
_diffrn_reflns_limit_h_max 21
_diffrn_reflns_limit_h_min -19
_diffrn_reflns_limit_k_max 12
_diffrn_reflns_limit_k_min -13
_diffrn_reflns_limit_l_max 8
_diffrn_reflns_limit_l_min -11
_diffrn_reflns_number 6249
_diffrn_reflns_point_group_measured_fraction_full 0.998
_diffrn_reflns_point_group_measured_fraction_max 0.975
_diffrn_reflns_theta_full 67.684
_diffrn_reflns_theta_max 72.867
_diffrn_reflns_theta_min 4.860
_exptl_absorpt_coefficient_mu 16.513
_exptl_absorpt_correction_T_max 1.00000
_exptl_absorpt_correction_T_min 0.53135
_exptl_absorpt_correction_type multi-scan
_exptl_absorpt_process_details
;
CrysAlis RED, Oxford Diffraction Ltd.,
Version 1.171.32.15 (release 10-01-2008 CrysAlis171 .NET)
(compiled Jan 10 2008,16:37:18)
Empirical absorption correction using spherical harmonics,
 implemented in SCALE3 ABSPACK scaling algorithm.
;
_exptl_crystal_colour colourless
_exptl_crystal_density_diffrn 2.193
_exptl_crystal_description block
_exptl_crystal_F_000 1088
_exptl_crystal_size_max 0.1899
_exptl_crystal_size_mid 0.1032
_exptl_crystal_size_min 0.0860
_refine_diff_density_max 1.563
_refine_diff_density_min -2.362
_refine_diff_density_rms 0.193
_refine_ls_extinction_method none
_refine_ls_goodness_of_fit_ref 1.035
_refine_ls_hydrogen_treatment constr
_refine_ls_matrix_type full
_refine_ls_number_parameters 226
_refine_ls_number_reflns 3403
_refine_ls_number_restraints 0
_refine_ls_restrained_S_all 1.035
_refine_ls_R_factor_all 0.0442
_refine_ls_R_factor_gt 0.0379
_refine_ls_shift/su_max 0.002
_refine_ls_shift/su_mean 0.000
_refine_ls_structure_factor_coef Fsqd
_refine_ls_weighting_details 'w=1/[\s^2^(Fo^2^)+(0.0687P)^2^+2.5311P] where P=(Fo^2^+2Fc^2^)/3'
_refine_ls_weighting_scheme calc
_refine_ls_wR_factor_gt 0.0997
_refine_ls_wR_factor_ref 0.1027
_reflns_Friedel_coverage 0.000
_reflns_number_gt 2996
_reflns_number_total 3403
_reflns_threshold_expression 'I > 2\s(I)'
_cod_data_source_file ic5b01691_si_012.cif
_cod_data_source_block shelx
_cod_original_sg_symbol_H-M 'P 21/c'
_cod_database_code 4346563
_shelx_space_group_comment
;
The symmetry employed for this shelxl refinement is uniquely defined
by the following loop, which should always be used as a source of
symmetry information in preference to the above space-group names.
They are only intended as comments.
;
_shelxl_version_number 2014-1

loop_
_space_group_symop_operation_xyz
'x, y, z'
'-x, y+1/2, -z+1/2'
'-x, -y, -z'
'x, -y-1/2, z-1/2'

loop_
_atom_site_label
_atom_site_type_symbol
_atom_site_fract_x
_atom_site_fract_y
_atom_site_fract_z
_atom_site_U_iso_or_equiv
_atom_site_adp_type
_atom_site_occupancy
_atom_site_site_symmetry_order
_atom_site_calc_flag
_atom_site_refinement_flags_posn
_atom_site_refinement_flags_adp
C1 C 0.8503(3) 0.9223(6) 0.4289(7) 0.0212(12) Uani 1 1 d . .
C2 C 0.8988(4) 0.8311(6) 0.3737(7) 0.0263(13) Uani 1 1 d . .
H2 H 0.8869 0.7969 0.2848 0.032 Uiso 1 1 calc R U
C3 C 0.9645(4) 0.7909(6) 0.4499(8) 0.0265(13) Uani 1 1 d . .
H3 H 0.9964 0.7307 0.4119 0.032 Uiso 1 1 calc R U
C4 C 0.9820(3) 0.8408(6) 0.5819(7) 0.0225(12) Uani 1 1 d . .
C5 C 0.9335(4) 0.9294(6) 0.6409(7) 0.0260(13) Uani 1 1 d . .
H4 H 0.9447 0.9606 0.7315 0.031 Uiso 1 1 calc R U
C6 C 0.8690(4) 0.9705(5) 0.5646(7) 0.0248(13) Uani 1 1 d . .
H5 H 0.8375 1.0308 0.6035 0.030 Uiso 1 1 calc R U
C7 C 0.7877(4) 0.9790(5) 0.3447(7) 0.0248(13) Uani 1 1 d . .
H7 H 0.7814 1.0646 0.3579 0.030 Uiso 1 1 calc R U
C8 C 0.6827(3) 0.7509(5) 0.1455(7) 0.0200(11) Uani 1 1 d . .
C9 C 0.6705(3) 0.6205(6) 0.1369(7) 0.0223(12) Uani 1 1 d . .
H9 H 0.6991 0.5658 0.1948 0.027 Uiso 1 1 calc R U
C10 C 0.6155(4) 0.5765(6) 0.0411(7) 0.0272(13) Uani 1 1 d . .
H10 H 0.6064 0.4910 0.0327 0.033 Uiso 1 1 calc R U
C11 C 0.5730(4) 0.6614(6) -0.0441(7) 0.0244(12) Uani 1 1 d . .
H11 H 0.5356 0.6330 -0.1097 0.029 Uiso 1 1 calc R U
C12 C 0.5874(3) 0.7859(6) -0.0293(7) 0.0220(12) Uani 1 1 d . .
H12 H 0.5582 0.8418 -0.0845 0.026 Uiso 1 1 calc R U
C13 C 0.7133(3) 1.1926(6) 0.1146(8) 0.0272(14) Uani 1 1 d . .
C14 C 0.6177(4) 1.0886(5) -0.0767(7) 0.0250(13) Uani 1 1 d . .
C15 C 0.5905(3) 1.0699(5) 0.2016(7) 0.0220(12) Uani 1 1 d . .
C16 C 1.0953(4) 0.7158(7) 0.6095(9) 0.0371(17) Uani 1 1 d . .
H16A H 1.0672 0.6390 0.5967 0.056 Uiso 1 1 calc R U
H16B H 1.1378 0.7029 0.6759 0.056 Uiso 1 1 calc R U
H16C H 1.1143 0.7424 0.5201 0.056 Uiso 1 1 calc R U
N1 N 0.7397(3) 0.9281(5) 0.2542(6) 0.0217(10) Uani 1 1 d . .
N2 N 0.7375(3) 0.8012(5) 0.2385(6) 0.0227(11) Uani 1 1 d . .
H2A H 0.7694 0.7539 0.2853 0.027 Uiso 1 1 calc R U
N3 N 0.6425(3) 0.8321(4) 0.0626(5) 0.0186(10) Uani 1 1 d . .
O1 O 0.7371(3) 1.2929(4) 0.1285(7) 0.0416(13) Uani 1 1 d . .
O2 O 0.5837(3) 1.1254(4) -0.1762(6) 0.0365(12) Uani 1 1 d . .
O3 O 0.5405(3) 1.0982(4) 0.2700(5) 0.0281(10) Uani 1 1 d . .
O4 O 1.0455(3) 0.8096(4) 0.6624(5) 0.0304(10) Uani 1 1 d . .
Br1 Br 0.79356(4) 0.95766(6) -0.05592(8) 0.03077(18) Uani 1 1 d . .
Re1 Re 0.67425(2) 1.02635(2) 0.08579(3) 0.01849(12) Uani 1 1 d . .

loop_
_atom_site_aniso_label
_atom_site_aniso_U_11
_atom_site_aniso_U_22
_atom_site_aniso_U_33
_atom_site_aniso_U_23
_atom_site_aniso_U_13
_atom_site_aniso_U_12
C1 0.014(3) 0.022(3) 0.029(3) 0.000(2) 0.002(2) -0.004(2)
C2 0.016(3) 0.029(3) 0.034(3) -0.007(3) 0.000(2) -0.002(2)
C3 0.018(3) 0.024(3) 0.039(4) -0.005(3) 0.004(3) 0.002(2)
C4 0.014(3) 0.023(3) 0.030(3) 0.007(3) 0.003(2) -0.004(2)
C5 0.025(3) 0.025(3) 0.028(3) -0.002(3) -0.005(3) -0.001(3)
C6 0.022(3) 0.020(3) 0.032(3) -0.005(2) 0.001(3) 0.005(2)
C7 0.022(3) 0.020(3) 0.033(3) -0.006(3) 0.000(3) 0.003(2)
C8 0.014(3) 0.017(3) 0.029(3) 0.001(2) 0.003(2) -0.001(2)
C9 0.018(3) 0.020(3) 0.029(3) 0.000(2) 0.001(2) 0.003(2)
C10 0.027(3) 0.019(3) 0.036(4) -0.002(3) 0.006(3) -0.006(2)
C11 0.017(3) 0.029(3) 0.027(3) -0.004(3) -0.001(2) -0.004(2)
C12 0.012(3) 0.024(3) 0.029(3) 0.001(2) -0.004(2) 0.000(2)
C13 0.013(3) 0.022(3) 0.046(4) -0.001(3) -0.005(3) 0.000(2)
C14 0.023(3) 0.013(3) 0.039(4) -0.005(3) -0.002(3) 0.001(2)
C15 0.018(3) 0.015(3) 0.032(3) -0.002(2) -0.002(2) 0.001(2)
C16 0.021(3) 0.035(4) 0.055(5) 0.001(3) -0.002(3) 0.010(3)
N1 0.016(2) 0.019(2) 0.030(3) -0.001(2) 0.001(2) -0.0001(19)
N2 0.018(2) 0.017(2) 0.033(3) 0.005(2) -0.007(2) 0.0045(19)
N3 0.011(2) 0.017(2) 0.028(3) 0.002(2) 0.0017(19) 0.0000(17)
O1 0.037(3) 0.018(2) 0.070(4) -0.002(2) 0.001(3) -0.007(2)
O2 0.040(3) 0.026(2) 0.042(3) 0.004(2) -0.009(2) 0.006(2)
O3 0.020(2) 0.028(2) 0.037(3) 0.001(2) 0.0023(19) 0.0039(18)
O4 0.020(2) 0.033(2) 0.038(3) 0.008(2) -0.0028(19) 0.0046(19)
Br1 0.0233(4) 0.0310(3) 0.0382(4) -0.0022(3) 0.0041(3) -0.0040(3)
Re1 0.01264(15) 0.01394(17) 0.02870(17) 0.00070(10) -0.00151(10) -0.00109(8)

loop_
_atom_type_symbol
_atom_type_description
_atom_type_scat_dispersion_real
_atom_type_scat_dispersion_imag
_atom_type_scat_source
C C 0.0181 0.0091 'International Tables Vol C Tables 4.2.6.8 and 6.1.1.4'
H H 0.0000 0.0000 'International Tables Vol C Tables 4.2.6.8 and 6.1.1.4'
N N 0.0311 0.0180 'International Tables Vol C Tables 4.2.6.8 and 6.1.1.4'
O O 0.0492 0.0322 'International Tables Vol C Tables 4.2.6.8 and 6.1.1.4'
Br Br -0.6763 1.2805 'International Tables Vol C Tables 4.2.6.8 and 6.1.1.4'
Re Re -5.2083 5.8923 'International Tables Vol C Tables 4.2.6.8 and 6.1.1.4'

loop_
_geom_angle_atom_site_label_1
_geom_angle_atom_site_label_2
_geom_angle_atom_site_label_3
_geom_angle
C2 C1 C6 118.1(6)
C2 C1 C7 122.3(6)
C6 C1 C7 119.1(5)
C3 C2 C1 121.0(6)
C3 C2 H2 119.5
C1 C2 H2 119.5
C4 C3 C2 119.7(6)
C4 C3 H3 120.2
C2 C3 H3 120.2
O4 C4 C3 123.9(6)
O4 C4 C5 115.7(6)
C3 C4 C5 120.5(6)
C6 C5 C4 119.8(6)
C6 C5 H4 120.1
C4 C5 H4 120.1
C5 C6 C1 120.9(6)
C5 C6 H5 119.6
C1 C6 H5 119.6
N1 C7 C1 129.5(5)
N1 C7 H7 115.3
C1 C7 H7 115.3
N3 C8 N2 116.6(5)
N3 C8 C9 122.1(6)
N2 C8 C9 121.4(6)
C10 C9 C8 118.4(6)
C10 C9 H9 120.8
C8 C9 H9 120.8
C9 C10 C11 119.5(6)
C9 C10 H10 120.2
C11 C10 H10 120.2
C12 C11 C10 118.9(6)
C12 C11 H11 120.5
C10 C11 H11 120.5
N3 C12 C11 122.9(6)
N3 C12 H12 118.5
C11 C12 H12 118.5
O1 C13 Re1 178.4(7)
O2 C14 Re1 179.3(6)
O3 C15 Re1 178.7(5)
O4 C16 H16A 109.5
O4 C16 H16B 109.5
H16A C16 H16B 109.5
O4 C16 H16C 109.5
H16A C16 H16C 109.5
H16B C16 H16C 109.5
C7 N1 N2 120.4(5)
C7 N1 Re1 125.6(4)
N2 N1 Re1 112.7(4)
N1 N2 C8 118.3(5)
N1 N2 H2A 120.9
C8 N2 H2A 120.9
C8 N3 C12 118.2(5)
C8 N3 Re1 115.9(4)
C12 N3 Re1 125.9(4)
C4 O4 C16 117.8(6)
C14 Re1 C15 89.7(3)
C14 Re1 C13 87.7(3)
C15 Re1 C13 88.1(3)
C14 Re1 N3 97.6(2)
C15 Re1 N3 95.5(2)
C13 Re1 N3 173.7(2)
C14 Re1 N1 171.3(2)
C15 Re1 N1 95.0(2)
C13 Re1 N1 99.8(2)
N3 Re1 N1 74.64(19)
C14 Re1 Br1 94.6(2)
C15 Re1 Br1 175.60(19)
C13 Re1 Br1 92.8(2)
N3 Re1 Br1 83.26(13)
N1 Re1 Br1 80.61(14)

loop_
_geom_bond_atom_site_label_1
_geom_bond_atom_site_label_2
_geom_bond_distance
C1 C2 1.403(9)
C1 C6 1.406(9)
C1 C7 1.453(9)
C2 C3 1.391(9)
C2 H2 0.9300
C3 C4 1.378(9)
C3 H3 0.9300
C4 O4 1.356(8)
C4 C5 1.397(9)
C5 C6 1.379(9)
C5 H4 0.9300
C6 H5 0.9300
C7 N1 1.290(8)
C7 H7 0.9300
C8 N3 1.346(8)
C8 N2 1.377(8)
C8 C9 1.411(8)
C9 C10 1.373(9)
C9 H9 0.9300
C10 C11 1.402(9)
C10 H10 0.9300
C11 C12 1.360(9)
C11 H11 0.9300
C12 N3 1.358(8)
C12 H12 0.9300
C13 O1 1.155(8)
C13 Re1 1.917(6)
C14 O2 1.158(8)
C14 Re1 1.907(7)
C15 O3 1.144(8)
C15 Re1 1.909(6)
C16 O4 1.426(8)
C16 H16A 0.9600
C16 H16B 0.9600
C16 H16C 0.9600
N1 N2 1.365(7)
N1 Re1 2.185(5)
N2 H2A 0.8600
N3 Re1 2.157(5)
Br1 Re1 2.6139(7)

loop_
_geom_torsion_atom_site_label_1
_geom_torsion_atom_site_label_2
_geom_torsion_atom_site_label_3
_geom_torsion_atom_site_label_4
_geom_torsion
C6 C1 C2 C3 -1.2(9)
C7 C1 C2 C3 171.1(6)
C1 C2 C3 C4 0.4(10)
C2 C3 C4 O4 -178.5(6)
C2 C3 C4 C5 1.4(10)
O4 C4 C5 C6 177.6(6)
C3 C4 C5 C6 -2.3(10)
C4 C5 C6 C1 1.4(10)
C2 C1 C6 C5 0.3(9)
C7 C1 C6 C5 -172.2(6)
C2 C1 C7 N1 40.5(11)
C6 C1 C7 N1 -147.4(7)
N3 C8 C9 C10 -0.3(9)
N2 C8 C9 C10 -179.4(6)
C8 C9 C10 C11 -0.4(10)
C9 C10 C11 C12 -0.2(10)
C10 C11 C12 N3 1.5(10)
C1 C7 N1 N2 7.8(11)
C1 C7 N1 Re1 -158.5(5)
C7 N1 N2 C8 176.9(6)
Re1 N1 N2 C8 -15.1(7)
N3 C8 N2 N1 9.0(8)
C9 C8 N2 N1 -171.9(6)
N2 C8 N3 C12 -179.3(5)
C9 C8 N3 C12 1.5(9)
N2 C8 N3 Re1 2.1(7)
C9 C8 N3 Re1 -177.1(5)
C11 C12 N3 C8 -2.1(9)
C11 C12 N3 Re1 176.3(5)
C3 C4 O4 C16 -2.7(9)
C5 C4 O4 C16 177.5(6)
